data_4126385
loop_
_publ_author_name
'Garner, Mary E.'
'Parker, Bernard F.'
'Hohloch, Stephan'
'Bergman, Robert G.'
'Arnold, John'

_publ_section_title
;
 Thorium Metallacycle Facilitates Catalytic Alkyne Hydrophosphination.
;
_journal_name_full 'Journal of the American Chemical Society'
_journal_paper_doi 10.1021/jacs.7b08323
_journal_year 2017
_chemical_formula_sum 'C71 H82 B2 N8 Th'
_chemical_formula_weight 1301.10
_chemical_name_common mg080
_space_group_crystal_system monoclinic
_space_group_IT_number 14
_space_group_name_Hall '-P 2yn'
_space_group_name_H-M_alt 'P 1 21/n 1'
_symmetry_space_group_name_Hall '-P 2yn'
_symmetry_space_group_name_H-M 'P 1 21/n 1'
_atom_sites_solution_hydrogens geom
_atom_sites_solution_primary iterative
_atom_sites_solution_secondary difmap
_audit_creation_method SHELXL-2014/7
_cell_angle_alpha 90
_cell_angle_beta 95.961(2)
_cell_angle_gamma 90
_cell_formula_units_Z 4
_cell_length_a 11.7452(4)
_cell_length_b 24.2338(8)
_cell_length_c 23.3410(8)
_cell_measurement_reflns_used 9940
_cell_measurement_temperature 100(2)
_cell_measurement_theta_max 25.03
_cell_measurement_theta_min 2.43
_cell_volume 6607.6(4)
_computing_cell_refinement 'Bruker SAINT'
_computing_data_collection 'Bruker APEX2'
_computing_data_reduction 'Bruker SAINT'
_computing_molecular_graphics ORTEP-32
_computing_publication_material WinGX
_computing_structure_refinement 'SHELXL-2014/7 (Sheldrick, 2014)'
_computing_structure_solution 'SHELXS-97 (Sheldrick 2008)'
_diffrn_ambient_temperature 100(2)
_diffrn_detector_area_resol_mean 8.366
_diffrn_measured_fraction_theta_full 1.000
_diffrn_measured_fraction_theta_max 0.995
_diffrn_measurement_device_type 'Bruker APEX-II CCD'
_diffrn_measurement_method 'phi and omega scans'
_diffrn_radiation_type MoK\a
_diffrn_radiation_wavelength 0.71073
_diffrn_reflns_av_R_equivalents 0.0934
_diffrn_reflns_av_unetI/netI 0.0639
_diffrn_reflns_Laue_measured_fraction_full 1.000
_diffrn_reflns_Laue_measured_fraction_max 0.995
_diffrn_reflns_limit_h_max 14
_diffrn_reflns_limit_h_min -14
_diffrn_reflns_limit_k_max 29
_diffrn_reflns_limit_k_min -26
_diffrn_reflns_limit_l_max 28
_diffrn_reflns_limit_l_min -28
_diffrn_reflns_number 90332
_diffrn_reflns_point_group_measured_fraction_full 1.000
_diffrn_reflns_point_group_measured_fraction_max 0.995
_diffrn_reflns_theta_full 25.000
_diffrn_reflns_theta_max 25.454
_diffrn_reflns_theta_min 1.215
_diffrn_source 'microfocus sealed tube'
_exptl_absorpt_coefficient_mu 2.303
_exptl_absorpt_correction_T_max 0.7452
_exptl_absorpt_correction_T_min 0.6929
_exptl_absorpt_correction_type multi-scan
_exptl_absorpt_process_details SADABS
_exptl_crystal_colour yellow
_exptl_crystal_density_diffrn 1.308
_exptl_crystal_description block
_exptl_crystal_F_000 2656
_exptl_crystal_size_max 0.080
_exptl_crystal_size_mid 0.080
_exptl_crystal_size_min 0.080
_refine_diff_density_max 1.858
_refine_diff_density_min -0.572
_refine_diff_density_rms 0.114
_refine_ls_extinction_method none
_refine_ls_goodness_of_fit_ref 1.060
_refine_ls_hydrogen_treatment constr
_refine_ls_matrix_type full
_refine_ls_number_parameters 753
_refine_ls_number_reflns 12172
_refine_ls_number_restraints 0
_refine_ls_restrained_S_all 1.060
_refine_ls_R_factor_all 0.0643
_refine_ls_R_factor_gt 0.0418
_refine_ls_shift/su_max 0.002
_refine_ls_shift/su_mean 0.000
_refine_ls_structure_factor_coef Fsqd
_refine_ls_weighting_details 'w=1/[\s^2^(Fo^2^)+(0.0363P)^2^+3.1191P] where P=(Fo^2^+2Fc^2^)/3'
_refine_ls_weighting_scheme calc
_refine_ls_wR_factor_gt 0.0838
_refine_ls_wR_factor_ref 0.0910
_reflns_Friedel_coverage 0.000
_reflns_number_gt 9268
_reflns_number_total 12172
_reflns_threshold_expression 'I > 2\s(I)'
_cod_data_source_file ja7b08323_si_002.cif
_cod_data_source_block 3
_cod_database_code 4126385
_shelx_shelxl_version_number 2014/7
_shelx_space_group_comment
;
The symmetry employed for this shelxl refinement is uniquely defined
by the following loop, which should always be used as a source of
symmetry information in preference to the above space-group names.
They are only intended as comments.
;
_shelx_estimated_absorpt_t_min 0.837
_shelx_estimated_absorpt_t_max 0.837

loop_
_space_group_symop_operation_xyz
'x, y, z'
'-x+1/2, y+1/2, -z+1/2'
'-x, -y, -z'
'x-1/2, -y-1/2, z-1/2'

loop_
_atom_site_label
_atom_site_type_symbol
_atom_site_fract_x
_atom_site_fract_y
_atom_site_fract_z
_atom_site_U_iso_or_equiv
_atom_site_adp_type
_atom_site_occupancy
_atom_site_site_symmetry_order
_atom_site_calc_flag
_atom_site_refinement_flags_posn
_atom_site_refinement_flags_adp
C1 C 0.1690(4) 0.30811(18) 0.19276(18) 0.0212(10) Uani 1 1 d . .
C2 C 0.1268(4) 0.43307(18) 0.14891(19) 0.0214(10) Uani 1 1 d . .
C3 C 0.5302(4) 0.41900(19) 0.23349(19) 0.0237(11) Uani 1 1 d . .
C4 C 0.3031(4) 0.49455(19) 0.24969(19) 0.0242(11) Uani 1 1 d . .
C5 C 0.0512(4) 0.23385(19) 0.1887(2) 0.0272(11) Uani 1 1 d . .
H5 H 0.0229 0.1974 0.1824 0.033 Uiso 1 1 calc R U
C6 C -0.0039(4) 0.27626(19) 0.20881(19) 0.0251(11) Uani 1 1 d . .
H6 H -0.0796 0.2754 0.2197 0.030 Uiso 1 1 calc R U
C7 C -0.0635(4) 0.43636(18) 0.13935(19) 0.0239(11) Uani 1 1 d . .
H7 H -0.1408 0.4310 0.1467 0.029 Uiso 1 1 calc R U
C8 C -0.0287(4) 0.46304(19) 0.0936(2) 0.0292(12) Uani 1 1 d . .
H8 H -0.0758 0.4800 0.0631 0.035 Uiso 1 1 calc R U
C9 C 0.7181(4) 0.4370(2) 0.2548(2) 0.0327(12) Uani 1 1 d . .
H9 H 0.7966 0.4325 0.2685 0.039 Uiso 1 1 calc R U
C10 C 0.6689(4) 0.4818(2) 0.2278(2) 0.0289(12) Uani 1 1 d . .
H10 H 0.7065 0.5151 0.2194 0.035 Uiso 1 1 calc R U
C11 C 0.3770(4) 0.5802(2) 0.2527(2) 0.0344(13) Uani 1 1 d . .
H11 H 0.4228 0.6110 0.2447 0.041 Uiso 1 1 calc R U
C12 C 0.2968(4) 0.5790(2) 0.2899(2) 0.0383(14) Uani 1 1 d . .
H12 H 0.2752 0.6086 0.3131 0.046 Uiso 1 1 calc R U
C13 C 0.2417(4) 0.22039(18) 0.1528(2) 0.0252(11) Uani 1 1 d . .
C14 C 0.3407(4) 0.20341(19) 0.1847(2) 0.0275(11) Uani 1 1 d . .
C15 C 0.4172(4) 0.17150(19) 0.1572(2) 0.0334(12) Uani 1 1 d . .
H15 H 0.4865 0.1601 0.1786 0.040 Uiso 1 1 calc R U
C16 C 0.3967(5) 0.1558(2) 0.1005(2) 0.0362(13) Uani 1 1 d . .
C17 C 0.2944(5) 0.1730(2) 0.0701(2) 0.0369(13) Uani 1 1 d . .
H17 H 0.2772 0.1614 0.0313 0.044 Uiso 1 1 calc R U
C18 C 0.2171(4) 0.20650(19) 0.0945(2) 0.0297(12) Uani 1 1 d . .
C19 C 0.3649(5) 0.2162(2) 0.2485(2) 0.0390(14) Uani 1 1 d . .
H19A H 0.3943 0.2539 0.2535 0.059 Uiso 1 1 calc R U
H19B H 0.4220 0.1902 0.2663 0.059 Uiso 1 1 calc R U
H19C H 0.2941 0.2127 0.2670 0.059 Uiso 1 1 calc R U
C20 C 0.4811(5) 0.1219(2) 0.0715(2) 0.0521(17) Uani 1 1 d . .
H20A H 0.5532 0.1195 0.0965 0.078 Uiso 1 1 calc R U
H20B H 0.4949 0.1394 0.0350 0.078 Uiso 1 1 calc R U
H20C H 0.4501 0.0848 0.0639 0.078 Uiso 1 1 calc R U
C21 C 0.1127(5) 0.2289(2) 0.0588(2) 0.0411(14) Uani 1 1 d . .
H21A H 0.1209 0.2234 0.0178 0.062 Uiso 1 1 calc R U
H21B H 0.1050 0.2684 0.0666 0.062 Uiso 1 1 calc R U
H21C H 0.0444 0.2094 0.0688 0.062 Uiso 1 1 calc R U
C22 C 0.1620(4) 0.48079(19) 0.05837(19) 0.0235(11) Uani 1 1 d . .
C23 C 0.1894(4) 0.4443(2) 0.0155(2) 0.0268(11) Uani 1 1 d . .
C24 C 0.2587(4) 0.4640(2) -0.0246(2) 0.0310(12) Uani 1 1 d . .
H24 H 0.2784 0.4400 -0.0542 0.037 Uiso 1 1 calc R U
C25 C 0.3002(4) 0.5177(2) -0.0229(2) 0.0320(12) Uani 1 1 d . .
C26 C 0.2706(4) 0.5523(2) 0.0202(2) 0.0301(12) Uani 1 1 d . .
H26 H 0.2980 0.5892 0.0216 0.036 Uiso 1 1 calc R U
C27 C 0.2020(4) 0.53458(18) 0.06164(19) 0.0225(10) Uani 1 1 d . .
C28 C 0.1445(4) 0.3862(2) 0.0124(2) 0.0382(13) Uani 1 1 d . .
H28A H 0.1742 0.3661 0.0471 0.057 Uiso 1 1 calc R U
H28B H 0.1693 0.3678 -0.0216 0.057 Uiso 1 1 calc R U
H28C H 0.0607 0.3868 0.0095 0.057 Uiso 1 1 calc R U
C29 C 0.3755(4) 0.5371(3) -0.0677(2) 0.0482(16) Uani 1 1 d . .
H29A H 0.3665 0.5770 -0.0732 0.072 Uiso 1 1 calc R U
H29B H 0.3532 0.5182 -0.1043 0.072 Uiso 1 1 calc R U
H29C H 0.4557 0.5287 -0.0548 0.072 Uiso 1 1 calc R U
C30 C 0.1712(4) 0.57297(19) 0.1085(2) 0.0316(12) Uani 1 1 d . .
H30A H 0.0878 0.5774 0.1057 0.047 Uiso 1 1 calc R U
H30B H 0.2071 0.6090 0.1040 0.047 Uiso 1 1 calc R U
H30C H 0.1985 0.5574 0.1462 0.047 Uiso 1 1 calc R U
C31 C 0.6482(4) 0.3458(2) 0.2846(2) 0.0287(12) Uani 1 1 d . .
C32 C 0.6436(4) 0.3406(2) 0.3448(2) 0.0392(14) Uani 1 1 d . .
C33 C 0.6634(5) 0.2881(3) 0.3682(2) 0.0502(16) Uani 1 1 d . .
H33 H 0.6624 0.2835 0.4085 0.060 Uiso 1 1 calc R U
C34 C 0.6843(5) 0.2429(2) 0.3356(3) 0.0454(15) Uani 1 1 d . .
C35 C 0.6876(4) 0.2497(2) 0.2772(2) 0.0391(14) Uani 1 1 d . .
H35 H 0.7026 0.2185 0.2545 0.047 Uiso 1 1 calc R U
C36 C 0.6696(4) 0.3008(2) 0.2502(2) 0.0289(12) Uani 1 1 d . .
C37 C 0.6151(5) 0.3887(2) 0.3809(2) 0.0506(16) Uani 1 1 d . .
H37A H 0.5319 0.3910 0.3815 0.076 Uiso 1 1 calc R U
H37B H 0.6432 0.4228 0.3646 0.076 Uiso 1 1 calc R U
H37C H 0.6516 0.3839 0.4203 0.076 Uiso 1 1 calc R U
C38 C 0.7007(5) 0.1866(3) 0.3636(3) 0.066(2) Uani 1 1 d . .
H38A H 0.7466 0.1903 0.4009 0.099 Uiso 1 1 calc R U
H38B H 0.7402 0.1622 0.3386 0.099 Uiso 1 1 calc R U
H38C H 0.6259 0.1709 0.3694 0.099 Uiso 1 1 calc R U
C39 C 0.6736(4) 0.3075(2) 0.1867(2) 0.0332(12) Uani 1 1 d . .
H39A H 0.5985 0.3196 0.1689 0.050 Uiso 1 1 calc R U
H39B H 0.6934 0.2721 0.1700 0.050 Uiso 1 1 calc R U
H39C H 0.7314 0.3351 0.1796 0.050 Uiso 1 1 calc R U
C40 C 0.1628(4) 0.50845(18) 0.3213(2) 0.0247(11) Uani 1 1 d . .
C41 C 0.0493(4) 0.51888(19) 0.3012(2) 0.0289(12) Uani 1 1 d . .
C42 C -0.0341(4) 0.5025(2) 0.3344(2) 0.0315(12) Uani 1 1 d . .
H42 H -0.1119 0.5102 0.3215 0.038 Uiso 1 1 calc R U
C43 C -0.0087(4) 0.4750(2) 0.3866(2) 0.0367(13) Uani 1 1 d . .
C44 C 0.1066(4) 0.4660(2) 0.4055(2) 0.0364(13) Uani 1 1 d . .
H44 H 0.1258 0.4482 0.4415 0.044 Uiso 1 1 calc R U
C45 C 0.1932(4) 0.4819(2) 0.3739(2) 0.0318(12) Uani 1 1 d . .
C46 C 0.0191(4) 0.5480(2) 0.2444(2) 0.0322(12) Uani 1 1 d . .
H46A H -0.0643 0.5513 0.2370 0.048 Uiso 1 1 calc R U
H46B H 0.0485 0.5267 0.2134 0.048 Uiso 1 1 calc R U
H46C H 0.0535 0.5849 0.2461 0.048 Uiso 1 1 calc R U
C47 C -0.1005(5) 0.4563(2) 0.4231(3) 0.0556(17) Uani 1 1 d . .
H47A H -0.1064 0.4160 0.4218 0.083 Uiso 1 1 calc R U
H47B H -0.1741 0.4726 0.4081 0.083 Uiso 1 1 calc R U
H47C H -0.0807 0.4683 0.4630 0.083 Uiso 1 1 calc R U
C48 C 0.3171(4) 0.4716(2) 0.3954(2) 0.0425(14) Uani 1 1 d . .
H48A H 0.3239 0.4647 0.4370 0.064 Uiso 1 1 calc R U
H48B H 0.3628 0.5040 0.3874 0.064 Uiso 1 1 calc R U
H48C H 0.3449 0.4394 0.3756 0.064 Uiso 1 1 calc R U
C49 C 0.3362(4) 0.34897(19) 0.3043(2) 0.0261(11) Uani 1 1 d . .
C50 C 0.3342(4) 0.3250(2) 0.3493(2) 0.0294(12) Uani 1 1 d . .
C51 C 0.3326(4) 0.2945(2) 0.4028(2) 0.0303(12) Uani 1 1 d . .
C52 C 0.3898(4) 0.2443(2) 0.4104(2) 0.0347(13) Uani 1 1 d . .
H52 H 0.4332 0.2308 0.3813 0.042 Uiso 1 1 calc R U
C53 C 0.3837(5) 0.2143(2) 0.4602(2) 0.0387(14) Uani 1 1 d . .
H53 H 0.4238 0.1802 0.4646 0.046 Uiso 1 1 calc R U
C54 C 0.3221(5) 0.2316(2) 0.5035(2) 0.0410(14) Uani 1 1 d . .
C55 C 0.2671(5) 0.2821(3) 0.4962(2) 0.0508(16) Uani 1 1 d . .
H55 H 0.2253 0.2958 0.5260 0.061 Uiso 1 1 calc R U
C56 C 0.2713(5) 0.3131(2) 0.4470(2) 0.0461(15) Uani 1 1 d . .
H56 H 0.2320 0.3474 0.4431 0.055 Uiso 1 1 calc R U
C57 C 0.3143(5) 0.1980(2) 0.5576(2) 0.0574(18) Uani 1 1 d . .
H57A H 0.3520 0.1623 0.5538 0.086 Uiso 1 1 calc R U
H57B H 0.2337 0.1920 0.5632 0.086 Uiso 1 1 calc R U
H57C H 0.3523 0.2179 0.5908 0.086 Uiso 1 1 calc R U
C58 C 0.3944(4) 0.35507(19) 0.1196(2) 0.0255(11) Uani 1 1 d . .
C59 C 0.4213(4) 0.34120(19) 0.0730(2) 0.0268(11) Uani 1 1 d . .
C60 C 0.4519(4) 0.3240(2) 0.0175(2) 0.0302(12) Uani 1 1 d . .
C61 C 0.4765(4) 0.3618(2) -0.0243(2) 0.0321(12) Uani 1 1 d . .
H61 H 0.4742 0.4002 -0.0163 0.039 Uiso 1 1 calc R U
C62 C 0.5041(4) 0.3443(2) -0.0772(2) 0.0396(14) Uani 1 1 d . .
H62 H 0.5196 0.3711 -0.1051 0.047 Uiso 1 1 calc R U
C63 C 0.5100(5) 0.2883(3) -0.0912(2) 0.0468(15) Uani 1 1 d . .
C64 C 0.4844(6) 0.2513(3) -0.0495(3) 0.0604(19) Uani 1 1 d . .
H64 H 0.4853 0.2129 -0.0576 0.073 Uiso 1 1 calc R U
C65 C 0.4576(5) 0.2686(2) 0.0038(2) 0.0511(17) Uani 1 1 d . .
H65 H 0.4427 0.2418 0.0318 0.061 Uiso 1 1 calc R U
C66 C 0.5385(6) 0.2694(3) -0.1493(3) 0.073(2) Uani 1 1 d . .
H66A H 0.6090 0.2875 -0.1585 0.109 Uiso 1 1 calc R U
H66B H 0.4756 0.2790 -0.1785 0.109 Uiso 1 1 calc R U
H66C H 0.5494 0.2293 -0.1488 0.109 Uiso 1 1 calc R U
C100 C 0.2846(5) 0.3745(2) 0.6907(3) 0.0551(17) Uani 1 1 d . .
H10J H 0.2264 0.3897 0.7135 0.083 Uiso 1 1 calc R U
H10K H 0.2559 0.3404 0.6718 0.083 Uiso 1 1 calc R U
H10L H 0.3545 0.3666 0.7160 0.083 Uiso 1 1 calc R U
C101 C 0.3108(5) 0.4162(2) 0.6453(2) 0.0428(14) Uani 1 1 d . .
H10H H 0.2392 0.4246 0.6207 0.051 Uiso 1 1 calc R U
H10I H 0.3376 0.4508 0.6648 0.051 Uiso 1 1 calc R U
C102 C 0.3994(4) 0.3973(2) 0.6076(2) 0.0349(12) Uani 1 1 d . .
H10A H 0.3756 0.3612 0.5905 0.042 Uiso 1 1 calc R U
H10B H 0.4729 0.3918 0.6318 0.042 Uiso 1 1 calc R U
C103 C 0.4184(4) 0.4370(2) 0.5597(2) 0.0382(13) Uani 1 1 d . .
H10F H 0.4419 0.4732 0.5768 0.046 Uiso 1 1 calc R U
H10G H 0.3452 0.4424 0.5353 0.046 Uiso 1 1 calc R U
C104 C 0.5089(5) 0.4175(2) 0.5220(2) 0.0447(14) Uani 1 1 d . .
H10C H 0.5174 0.4449 0.4919 0.067 Uiso 1 1 calc R U
H10D H 0.5822 0.4129 0.5458 0.067 Uiso 1 1 calc R U
H10E H 0.4854 0.3821 0.5043 0.067 Uiso 1 1 calc R U
B1 B 0.0423(5) 0.3819(2) 0.2278(2) 0.0252(13) Uani 1 1 d . .
H1A H -0.0294 0.3836 0.2466 0.030 Uiso 1 1 calc R U
H1B H 0.1056 0.3957 0.2555 0.030 Uiso 1 1 calc R U
B2 B 0.4588(5) 0.5063(2) 0.1838(2) 0.0280(13) Uani 1 1 d . .
H2A H 0.4130 0.4844 0.1540 0.034 Uiso 1 1 calc R U
H2B H 0.4932 0.5377 0.1646 0.034 Uiso 1 1 calc R U
N1 N 0.1584(3) 0.25339(15) 0.17865(15) 0.0239(9) Uani 1 1 d . .
N2 N 0.0666(3) 0.32150(15) 0.21124(15) 0.0214(8) Uani 1 1 d . .
N3 N 0.0312(3) 0.41833(15) 0.17343(16) 0.0229(9) Uani 1 1 d . .
N4 N 0.0898(3) 0.46067(15) 0.10010(15) 0.0215(9) Uani 1 1 d . .
N5 N 0.6316(3) 0.39924(15) 0.25834(16) 0.0252(9) Uani 1 1 d . .
N6 N 0.5541(3) 0.47017(16) 0.21461(16) 0.0260(9) Uani 1 1 d . .
N7 N 0.3802(3) 0.52846(15) 0.22845(17) 0.0270(9) Uani 1 1 d . .
N8 N 0.2521(3) 0.52629(16) 0.28776(16) 0.0261(9) Uani 1 1 d . .
Th1 Th 0.31289(2) 0.39251(2) 0.20682(2) 0.01951(6) Uani 1 1 d . .

loop_
_atom_site_aniso_label
_atom_site_aniso_U_11
_atom_site_aniso_U_22
_atom_site_aniso_U_33
_atom_site_aniso_U_23
_atom_site_aniso_U_13
_atom_site_aniso_U_12
C1 0.024(3) 0.019(3) 0.019(2) 0.001(2) -0.003(2) 0.001(2)
C2 0.025(3) 0.015(2) 0.024(3) -0.003(2) -0.003(2) -0.001(2)
C3 0.027(3) 0.025(3) 0.019(3) -0.002(2) 0.000(2) 0.002(2)
C4 0.022(2) 0.026(3) 0.024(3) -0.004(2) 0.000(2) 0.004(2)
C5 0.032(3) 0.020(3) 0.030(3) 0.007(2) 0.003(2) -0.009(2)
C6 0.022(3) 0.025(3) 0.028(3) 0.009(2) 0.000(2) -0.003(2)
C7 0.017(2) 0.028(3) 0.026(3) 0.000(2) -0.003(2) 0.000(2)
C8 0.025(3) 0.027(3) 0.033(3) 0.005(2) -0.009(2) 0.004(2)
C9 0.021(3) 0.039(3) 0.038(3) -0.015(3) 0.001(2) 0.003(2)
C10 0.019(3) 0.031(3) 0.038(3) -0.011(2) 0.008(2) -0.004(2)
C11 0.031(3) 0.020(3) 0.052(4) -0.011(3) 0.005(3) -0.006(2)
C12 0.039(3) 0.020(3) 0.057(4) -0.013(3) 0.007(3) 0.002(2)
C13 0.035(3) 0.014(2) 0.027(3) 0.001(2) 0.006(2) -0.005(2)
C14 0.030(3) 0.019(3) 0.033(3) 0.002(2) 0.004(2) -0.004(2)
C15 0.037(3) 0.016(3) 0.048(3) 0.007(2) 0.007(3) 0.005(2)
C16 0.044(3) 0.027(3) 0.040(3) 0.001(3) 0.017(3) 0.004(2)
C17 0.056(4) 0.027(3) 0.028(3) -0.003(2) 0.008(3) 0.000(3)
C18 0.040(3) 0.021(3) 0.028(3) 0.003(2) 0.001(2) -0.007(2)
C19 0.039(3) 0.038(3) 0.039(3) -0.012(3) -0.002(3) 0.010(3)
C20 0.074(5) 0.040(4) 0.045(4) 0.003(3) 0.020(3) 0.012(3)
C21 0.054(4) 0.035(3) 0.033(3) 0.000(3) -0.004(3) 0.003(3)
C22 0.021(2) 0.029(3) 0.019(3) 0.004(2) -0.004(2) 0.004(2)
C23 0.021(3) 0.034(3) 0.024(3) -0.002(2) -0.005(2) 0.001(2)
C24 0.022(3) 0.047(3) 0.024(3) -0.002(2) 0.000(2) 0.006(2)
C25 0.023(3) 0.052(4) 0.021(3) 0.009(2) 0.000(2) 0.003(3)
C26 0.023(3) 0.039(3) 0.028(3) 0.008(2) -0.001(2) -0.005(2)
C27 0.020(2) 0.022(3) 0.025(3) 0.002(2) -0.003(2) 0.000(2)
C28 0.036(3) 0.036(3) 0.040(3) -0.012(3) -0.005(3) 0.000(3)
C29 0.034(3) 0.081(5) 0.030(3) 0.005(3) 0.005(3) -0.009(3)
C30 0.037(3) 0.026(3) 0.032(3) 0.001(2) 0.001(2) -0.002(2)
C31 0.023(3) 0.036(3) 0.028(3) -0.001(2) 0.001(2) 0.009(2)
C32 0.024(3) 0.064(4) 0.029(3) 0.001(3) 0.000(2) 0.010(3)
C33 0.041(3) 0.077(5) 0.034(3) 0.023(3) 0.007(3) 0.019(3)
C34 0.036(3) 0.050(4) 0.051(4) 0.022(3) 0.009(3) 0.016(3)
C35 0.034(3) 0.040(3) 0.044(4) 0.005(3) 0.009(3) 0.014(3)
C36 0.018(2) 0.037(3) 0.032(3) 0.003(2) 0.003(2) 0.005(2)
C37 0.037(3) 0.084(5) 0.030(3) -0.016(3) 0.000(3) 0.002(3)
C38 0.055(4) 0.066(5) 0.077(5) 0.038(4) 0.012(4) 0.018(4)
C39 0.034(3) 0.033(3) 0.033(3) -0.007(2) 0.007(2) 0.010(2)
C40 0.026(3) 0.020(3) 0.027(3) -0.013(2) 0.000(2) 0.002(2)
C41 0.029(3) 0.022(3) 0.037(3) -0.013(2) 0.008(2) 0.002(2)
C42 0.025(3) 0.030(3) 0.039(3) -0.010(2) 0.002(2) 0.002(2)
C43 0.038(3) 0.029(3) 0.045(3) -0.002(3) 0.014(3) 0.002(2)
C44 0.045(3) 0.030(3) 0.035(3) 0.001(2) 0.008(3) 0.008(3)
C45 0.033(3) 0.025(3) 0.035(3) -0.009(2) -0.003(2) 0.003(2)
C46 0.025(3) 0.033(3) 0.037(3) -0.004(2) -0.002(2) 0.006(2)
C47 0.047(4) 0.057(4) 0.066(4) 0.009(3) 0.020(3) 0.003(3)
C48 0.038(3) 0.046(4) 0.042(3) -0.001(3) -0.008(3) 0.006(3)
C49 0.027(3) 0.025(3) 0.026(3) -0.003(2) -0.001(2) -0.001(2)
C50 0.032(3) 0.026(3) 0.029(3) -0.004(2) -0.004(2) 0.003(2)
C51 0.031(3) 0.033(3) 0.025(3) 0.001(2) -0.006(2) -0.002(2)
C52 0.037(3) 0.043(3) 0.023(3) 0.001(2) -0.001(2) 0.012(3)
C53 0.052(4) 0.032(3) 0.031(3) 0.007(2) -0.004(3) 0.007(3)
C54 0.048(4) 0.043(4) 0.031(3) 0.005(3) 0.001(3) -0.007(3)
C55 0.062(4) 0.060(4) 0.034(3) -0.006(3) 0.020(3) 0.007(3)
C56 0.059(4) 0.038(3) 0.042(3) -0.001(3) 0.010(3) 0.009(3)
C57 0.067(4) 0.065(4) 0.038(4) 0.019(3) -0.001(3) -0.010(4)
C58 0.022(3) 0.027(3) 0.028(3) 0.002(2) 0.005(2) -0.004(2)
C59 0.027(3) 0.024(3) 0.029(3) 0.001(2) 0.002(2) -0.004(2)
C60 0.029(3) 0.032(3) 0.030(3) 0.004(2) 0.005(2) -0.001(2)
C61 0.030(3) 0.035(3) 0.031(3) 0.002(2) -0.001(2) 0.000(2)
C62 0.039(3) 0.052(4) 0.028(3) 0.011(3) 0.004(3) -0.002(3)
C63 0.052(4) 0.058(4) 0.031(3) -0.003(3) 0.006(3) 0.007(3)
C64 0.100(6) 0.038(4) 0.047(4) -0.007(3) 0.021(4) 0.005(4)
C65 0.087(5) 0.032(3) 0.039(3) 0.005(3) 0.027(3) -0.001(3)
C66 0.086(5) 0.090(6) 0.046(4) -0.011(4) 0.023(4) 0.027(4)
C100 0.065(4) 0.043(4) 0.062(4) 0.008(3) 0.029(3) 0.006(3)
C101 0.041(3) 0.042(3) 0.046(4) -0.002(3) 0.011(3) 0.005(3)
C102 0.042(3) 0.028(3) 0.035(3) -0.002(2) 0.004(2) -0.002(2)
C103 0.042(3) 0.034(3) 0.038(3) 0.004(3) 0.000(3) 0.007(3)
C104 0.050(4) 0.047(4) 0.039(3) 0.008(3) 0.009(3) 0.007(3)
B1 0.024(3) 0.033(3) 0.019(3) -0.001(2) 0.004(2) 0.003(2)
B2 0.025(3) 0.027(3) 0.032(3) 0.002(3) 0.002(3) -0.003(3)
N1 0.028(2) 0.021(2) 0.022(2) 0.0018(17) -0.0002(18) -0.0007(18)
N2 0.023(2) 0.019(2) 0.021(2) 0.0047(17) 0.0025(17) 0.0004(17)
N3 0.026(2) 0.019(2) 0.024(2) 0.0019(17) 0.0024(18) 0.0044(17)
N4 0.020(2) 0.027(2) 0.017(2) -0.0002(17) -0.0028(16) -0.0008(17)
N5 0.019(2) 0.031(2) 0.026(2) -0.0080(19) 0.0023(17) 0.0018(18)
N6 0.025(2) 0.026(2) 0.028(2) -0.0035(18) 0.0043(18) -0.0036(18)
N7 0.023(2) 0.022(2) 0.035(2) -0.0010(19) -0.0004(19) -0.0005(18)
N8 0.021(2) 0.025(2) 0.033(2) -0.0050(19) 0.0032(18) 0.0022(18)
Th1 0.01939(9) 0.01786(10) 0.02068(10) 0.00032(8) -0.00072(6) 0.00111(8)

loop_
_atom_type_symbol
_atom_type_description
_atom_type_scat_dispersion_real
_atom_type_scat_dispersion_imag
_atom_type_scat_source
C C 0.0033 0.0016 'International Tables Vol C Tables 4.2.6.8 and 6.1.1.4'
H H 0.0000 0.0000 'International Tables Vol C Tables 4.2.6.8 and 6.1.1.4'
B B 0.0013 0.0007 'International Tables Vol C Tables 4.2.6.8 and 6.1.1.4'
N N 0.0061 0.0033 'International Tables Vol C Tables 4.2.6.8 and 6.1.1.4'
Th Th -7.2400 8.8979 'International Tables Vol C Tables 4.2.6.8 and 6.1.1.4'

loop_
_geom_angle_atom_site_label_1
_geom_angle_atom_site_label_2
_geom_angle_atom_site_label_3
_geom_angle
N2 C1 N1 104.3(4)
N2 C1 Th1 110.5(3)
N1 C1 Th1 144.9(3)
N4 C2 N3 106.1(4)
N4 C2 Th1 142.4(3)
N3 C2 Th1 111.3(3)
N6 C3 N5 105.0(4)
N6 C3 Th1 111.9(3)
N5 C3 Th1 143.0(3)
N7 C4 N8 104.6(4)
N7 C4 Th1 111.6(3)
N8 C4 Th1 143.7(3)
C6 C5 N1 106.2(4)
C6 C5 H5 126.9
N1 C5 H5 126.9
C5 C6 N2 108.6(4)
C5 C6 H6 125.7
N2 C6 H6 125.7
C8 C7 N3 108.5(4)
C8 C7 H7 125.8
N3 C7 H7 125.8
C7 C8 N4 106.2(4)
C7 C8 H8 126.9
N4 C8 H8 126.9
C10 C9 N5 106.2(4)
C10 C9 H9 126.9
N5 C9 H9 126.9
C9 C10 N6 107.4(4)
C9 C10 H10 126.3
N6 C10 H10 126.3
C12 C11 N7 107.2(4)
C12 C11 H11 126.4
N7 C11 H11 126.4
C11 C12 N8 106.7(4)
C11 C12 H12 126.6
N8 C12 H12 126.6
C14 C13 C18 122.0(5)
C14 C13 N1 120.8(4)
C18 C13 N1 117.2(4)
C13 C14 C15 117.9(5)
C13 C14 C19 122.0(4)
C15 C14 C19 120.0(4)
C16 C15 C14 122.7(5)
C16 C15 H15 118.6
C14 C15 H15 118.6
C15 C16 C17 117.6(5)
C15 C16 C20 121.9(5)
C17 C16 C20 120.5(5)
C18 C17 C16 122.3(5)
C18 C17 H17 118.9
C16 C17 H17 118.9
C17 C18 C13 117.5(5)
C17 C18 C21 120.9(5)
C13 C18 C21 121.5(5)
C14 C19 H19A 109.5
C14 C19 H19B 109.5
H19A C19 H19B 109.5
C14 C19 H19C 109.5
H19A C19 H19C 109.5
H19B C19 H19C 109.5
C16 C20 H20A 109.5
C16 C20 H20B 109.5
H20A C20 H20B 109.5
C16 C20 H20C 109.5
H20A C20 H20C 109.5
H20B C20 H20C 109.5
C18 C21 H21A 109.5
C18 C21 H21B 109.5
H21A C21 H21B 109.5
C18 C21 H21C 109.5
H21A C21 H21C 109.5
H21B C21 H21C 109.5
C27 C22 C23 122.2(4)
C27 C22 N4 120.1(4)
C23 C22 N4 117.7(4)
C24 C23 C22 117.4(4)
C24 C23 C28 121.1(4)
C22 C23 C28 121.5(4)
C23 C24 C25 122.2(5)
C23 C24 H24 118.9
C25 C24 H24 118.9
C26 C25 C24 118.3(4)
C26 C25 C29 121.7(5)
C24 C25 C29 120.0(5)
C25 C26 C27 121.9(5)
C25 C26 H26 119.1
C27 C26 H26 119.1
C22 C27 C26 118.1(4)
C22 C27 C30 121.0(4)
C26 C27 C30 120.9(4)
C23 C28 H28A 109.5
C23 C28 H28B 109.5
H28A C28 H28B 109.5
C23 C28 H28C 109.5
H28A C28 H28C 109.5
H28B C28 H28C 109.5
C25 C29 H29A 109.5
C25 C29 H29B 109.5
H29A C29 H29B 109.5
C25 C29 H29C 109.5
H29A C29 H29C 109.5
H29B C29 H29C 109.5
C27 C30 H30A 109.5
C27 C30 H30B 109.5
H30A C30 H30B 109.5
C27 C30 H30C 109.5
H30A C30 H30C 109.5
H30B C30 H30C 109.5
C36 C31 C32 121.9(5)
C36 C31 N5 119.0(4)
C32 C31 N5 119.1(4)
C33 C32 C31 116.6(5)
C33 C32 C37 121.9(5)
C31 C32 C37 121.4(5)
C34 C33 C32 123.0(5)
C34 C33 H33 118.5
C32 C33 H33 118.5
C33 C34 C35 118.6(5)
C33 C34 C38 120.2(5)
C35 C34 C38 121.2(6)
C34 C35 C36 122.3(5)
C34 C35 H35 118.8
C36 C35 H35 118.8
C31 C36 C35 117.6(5)
C31 C36 C39 120.8(4)
C35 C36 C39 121.6(5)
C32 C37 H37A 109.5
C32 C37 H37B 109.5
H37A C37 H37B 109.5
C32 C37 H37C 109.5
H37A C37 H37C 109.5
H37B C37 H37C 109.5
C34 C38 H38A 109.5
C34 C38 H38B 109.5
H38A C38 H38B 109.5
C34 C38 H38C 109.5
H38A C38 H38C 109.5
H38B C38 H38C 109.5
C36 C39 H39A 109.5
C36 C39 H39B 109.5
H39A C39 H39B 109.5
C36 C39 H39C 109.5
H39A C39 H39C 109.5
H39B C39 H39C 109.5
C41 C40 C45 121.9(5)
C41 C40 N8 119.3(4)
C45 C40 N8 118.8(4)
C42 C41 C40 118.3(5)
C42 C41 C46 121.0(4)
C40 C41 C46 120.7(4)
C41 C42 C43 122.1(5)
C41 C42 H42 118.9
C43 C42 H42 118.9
C42 C43 C44 117.6(5)
C42 C43 C47 122.3(5)
C44 C43 C47 120.1(5)
C45 C44 C43 122.4(5)
C45 C44 H44 118.8
C43 C44 H44 118.8
C44 C45 C40 117.7(5)
C44 C45 C48 121.3(5)
C40 C45 C48 121.1(5)
C41 C46 H46A 109.5
C41 C46 H46B 109.5
H46A C46 H46B 109.5
C41 C46 H46C 109.5
H46A C46 H46C 109.5
H46B C46 H46C 109.5
C43 C47 H47A 109.5
C43 C47 H47B 109.5
H47A C47 H47B 109.5
C43 C47 H47C 109.5
H47A C47 H47C 109.5
H47B C47 H47C 109.5
C45 C48 H48A 109.5
C45 C48 H48B 109.5
H48A C48 H48B 109.5
C45 C48 H48C 109.5
H48A C48 H48C 109.5
H48B C48 H48C 109.5
C50 C49 Th1 171.8(4)
C49 C50 C51 178.3(5)
C52 C51 C56 117.9(5)
C52 C51 C50 120.3(5)
C56 C51 C50 121.7(5)
C53 C52 C51 120.2(5)
C53 C52 H52 119.9
C51 C52 H52 119.9
C54 C53 C52 122.5(5)
C54 C53 H53 118.7
C52 C53 H53 118.7
C53 C54 C55 117.1(5)
C53 C54 C57 122.2(5)
C55 C54 C57 120.7(5)
C56 C55 C54 121.8(5)
C56 C55 H55 119.1
C54 C55 H55 119.1
C55 C56 C51 120.5(5)
C55 C56 H56 119.7
C51 C56 H56 119.7
C54 C57 H57A 109.5
C54 C57 H57B 109.5
H57A C57 H57B 109.5
C54 C57 H57C 109.5
H57A C57 H57C 109.5
H57B C57 H57C 109.5
C59 C58 Th1 170.6(4)
C58 C59 C60 179.1(5)
C65 C60 C61 117.2(5)
C65 C60 C59 120.7(5)
C61 C60 C59 122.1(5)
C62 C61 C60 120.9(5)
C62 C61 H61 119.6
C60 C61 H61 119.6
C61 C62 C63 122.0(5)
C61 C62 H62 119.0
C63 C62 H62 119.0
C64 C63 C62 116.5(5)
C64 C63 C66 121.6(6)
C62 C63 C66 121.9(6)
C65 C64 C63 121.7(6)
C65 C64 H64 119.1
C63 C64 H64 119.1
C64 C65 C60 121.6(5)
C64 C65 H65 119.2
C60 C65 H65 119.2
C63 C66 H66A 109.5
C63 C66 H66B 109.5
H66A C66 H66B 109.5
C63 C66 H66C 109.5
H66A C66 H66C 109.5
H66B C66 H66C 109.5
C101 C100 H10J 109.5
C101 C100 H10K 109.5
H10J C100 H10K 109.5
C101 C100 H10L 109.5
H10J C100 H10L 109.5
H10K C100 H10L 109.5
C102 C101 C100 114.2(5)
C102 C101 H10H 108.7
C100 C101 H10H 108.7
C102 C101 H10I 108.7
C100 C101 H10I 108.7
H10H C101 H10I 107.6
C101 C102 C103 113.8(4)
C101 C102 H10A 108.8
C103 C102 H10A 108.8
C101 C102 H10B 108.8
C103 C102 H10B 108.8
H10A C102 H10B 107.7
C102 C103 C104 113.2(4)
C102 C103 H10F 108.9
C104 C103 H10F 108.9
C102 C103 H10G 108.9
C104 C103 H10G 108.9
H10F C103 H10G 107.7
C103 C104 H10C 109.5
C103 C104 H10D 109.5
H10C C104 H10D 109.5
C103 C104 H10E 109.5
H10C C104 H10E 109.5
H10D C104 H10E 109.5
N3 B1 N2 109.7(4)
N3 B1 H1A 109.7
N2 B1 H1A 109.7
N3 B1 H1B 109.7
N2 B1 H1B 109.7
H1A B1 H1B 108.2
N6 B2 N7 109.7(4)
N6 B2 H2A 109.7
N7 B2 H2A 109.7
N6 B2 H2B 109.7
N7 B2 H2B 109.7
H2A B2 H2B 108.2
C1 N1 C5 110.6(4)
C1 N1 C13 126.1(4)
C5 N1 C13 123.2(4)
C1 N2 C6 110.3(4)
C1 N2 B1 119.8(4)
C6 N2 B1 129.8(4)
C2 N3 C7 109.2(4)
C2 N3 B1 119.6(4)
C7 N3 B1 130.9(4)
C2 N4 C8 110.1(4)
C2 N4 C22 125.2(4)
C8 N4 C22 124.5(4)
C3 N5 C9 111.1(4)
C3 N5 C31 125.0(4)
C9 N5 C31 123.8(4)
C3 N6 C10 110.2(4)
C3 N6 B2 120.5(4)
C10 N6 B2 129.3(4)
C4 N7 C11 110.7(4)
C4 N7 B2 120.1(4)
C11 N7 B2 129.2(4)
C4 N8 C12 110.8(4)
C4 N8 C40 125.5(4)
C12 N8 C40 123.7(4)
C49 Th1 C58 124.89(15)
C49 Th1 C2 129.12(14)
C58 Th1 C2 94.85(14)
C49 Th1 C3 82.90(14)
C58 Th1 C3 80.70(14)
C2 Th1 C3 139.35(14)
C49 Th1 C1 78.16(14)
C58 Th1 C1 85.00(14)
C2 Th1 C1 74.96(13)
C3 Th1 C1 143.52(14)
C49 Th1 C4 93.14(14)
C58 Th1 C4 132.29(14)
C2 Th1 C4 77.39(13)
C3 Th1 C4 76.41(14)
C1 Th1 C4 135.06(14)

loop_
_geom_bond_atom_site_label_1
_geom_bond_atom_site_label_2
_geom_bond_distance
C1 N2 1.358(5)
C1 N1 1.369(5)
C1 Th1 2.652(4)
C2 N4 1.353(5)
C2 N3 1.360(5)
C2 Th1 2.637(4)
C3 N6 1.355(6)
C3 N5 1.357(6)
C3 Th1 2.643(5)
C4 N7 1.354(6)
C4 N8 1.361(5)
C4 Th1 2.675(4)
C5 C6 1.326(6)
C5 N1 1.388(6)
C5 H5 0.9500
C6 N2 1.372(5)
C6 H6 0.9500
C7 C8 1.347(6)
C7 N3 1.371(5)
C7 H7 0.9500
C8 N4 1.385(5)
C8 H8 0.9500
C9 C10 1.355(7)
C9 N5 1.376(6)
C9 H9 0.9500
C10 N6 1.381(5)
C10 H10 0.9500
C11 C12 1.345(7)
C11 N7 1.379(6)
C11 H11 0.9500
C12 N8 1.379(6)
C12 H12 0.9500
C13 C14 1.376(6)
C13 C18 1.403(6)
C13 N1 1.443(6)
C14 C15 1.391(6)
C14 C19 1.520(7)
C15 C16 1.374(7)
C15 H15 0.9500
C16 C17 1.395(7)
C16 C20 1.502(7)
C17 C18 1.383(7)
C17 H17 0.9500
C18 C21 1.510(7)
C19 H19A 0.9800
C19 H19B 0.9800
C19 H19C 0.9800
C20 H20A 0.9800
C20 H20B 0.9800
C20 H20C 0.9800
C21 H21A 0.9800
C21 H21B 0.9800
C21 H21C 0.9800
C22 C27 1.385(6)
C22 C23 1.397(6)
C22 N4 1.441(5)
C23 C24 1.388(6)
C23 C28 1.502(6)
C24 C25 1.390(7)
C24 H24 0.9500
C25 C26 1.382(7)
C25 C29 1.513(6)
C26 C27 1.390(6)
C26 H26 0.9500
C27 C30 1.508(6)
C28 H28A 0.9800
C28 H28B 0.9800
C28 H28C 0.9800
C29 H29A 0.9800
C29 H29B 0.9800
C29 H29C 0.9800
C30 H30A 0.9800
C30 H30B 0.9800
C30 H30C 0.9800
C31 C36 1.393(6)
C31 C32 1.418(7)
C31 N5 1.437(6)
C32 C33 1.393(8)
C32 C37 1.498(7)
C33 C34 1.369(8)
C33 H33 0.9500
C34 C35 1.378(7)
C34 C38 1.517(7)
C35 C36 1.394(7)
C35 H35 0.9500
C36 C39 1.498(6)
C37 H37A 0.9800
C37 H37B 0.9800
C37 H37C 0.9800
C38 H38A 0.9800
C38 H38B 0.9800
C38 H38C 0.9800
C39 H39A 0.9800
C39 H39B 0.9800
C39 H39C 0.9800
C40 C41 1.390(6)
C40 C45 1.399(7)
C40 N8 1.439(6)
C41 C42 1.370(6)
C41 C46 1.510(7)
C42 C43 1.394(7)
C42 H42 0.9500
C43 C44 1.397(7)
C43 C47 1.511(7)
C44 C45 1.371(7)
C44 H44 0.9500
C45 C48 1.509(7)
C46 H46A 0.9800
C46 H46B 0.9800
C46 H46C 0.9800
C47 H47A 0.9800
C47 H47B 0.9800
C47 H47C 0.9800
C48 H48A 0.9800
C48 H48B 0.9800
C48 H48C 0.9800
C49 C50 1.204(6)
C49 Th1 2.497(5)
C50 C51 1.453(7)
C51 C52 1.391(7)
C51 C56 1.393(7)
C52 C53 1.380(7)
C52 H52 0.9500
C53 C54 1.369(7)
C53 H53 0.9500
C54 C55 1.387(8)
C54 C57 1.513(7)
C55 C56 1.378(7)
C55 H55 0.9500
C56 H56 0.9500
C57 H57A 0.9800
C57 H57B 0.9800
C57 H57C 0.9800
C58 C59 1.210(6)
C58 Th1 2.508(5)
C59 C60 1.441(6)
C60 C65 1.385(7)
C60 C61 1.391(6)
C61 C62 1.375(7)
C61 H61 0.9500
C62 C63 1.399(8)
C62 H62 0.9500
C63 C64 1.381(8)
C63 C66 1.501(7)
C64 C65 1.379(7)
C64 H64 0.9500
C65 H65 0.9500
C66 H66A 0.9800
C66 H66B 0.9800
C66 H66C 0.9800
C100 C101 1.517(7)
C100 H10J 0.9800
C100 H10K 0.9800
C100 H10L 0.9800
C101 C102 1.503(7)
C101 H10H 0.9900
C101 H10I 0.9900
C102 C103 1.508(6)
C102 H10A 0.9900
C102 H10B 0.9900
C103 C104 1.524(7)
C103 H10F 0.9900
C103 H10G 0.9900
C104 H10C 0.9800
C104 H10D 0.9800
C104 H10E 0.9800
B1 N3 1.541(6)
B1 N2 1.549(6)
B1 H1A 0.9900
B1 H1B 0.9900
B2 N6 1.539(6)
B2 N7 1.557(6)
B2 H2A 0.9900
B2 H2B 0.9900
